data_1568430
loop_
_publ_author_name
'Liu, Han-Ying'
'Neale, Samuel E.'
'Hill, Michael S.'
'Mahon, Mary F.'
'McMullin, Claire L.'

_publ_section_title
;
 Structural snapshots of an Al-Cu bond-mediated transformation of terminal
 acetylenes.
;
_journal_issue 11
_journal_name_full 'Chemical science'
_journal_page_first 2866
_journal_page_last 2876
_journal_paper_doi 10.1039/d3sc00240c
_journal_volume 14
_journal_year 2023
_chemical_formula_moiety '2(C20 H31 Cu0.5 N), C46 H60 Al N2 Si2'
_chemical_formula_sum 'C86 H122 Al Cu N4 Si2'
_chemical_formula_weight 1358.57
_space_group_crystal_system triclinic
_space_group_IT_number 2
_space_group_name_Hall '-P 1'
_space_group_name_H-M_alt 'P -1'
_atom_sites_solution_hydrogens geom
_atom_sites_solution_primary dual
_audit_creation_date 2022-08-04
_audit_creation_method
;
Olex2 1.5
(compiled 2022.04.07 svn.rca3783a0 for OlexSys, GUI svn.r6498)
;
_audit_update_record
;
2023-01-04 deposited with the CCDC.	2023-02-15 downloaded from the CCDC.
;
_cell_angle_alpha 81.8850(10)
_cell_angle_beta 86.3370(10)
_cell_angle_gamma 74.292(2)
_cell_formula_units_Z 2
_cell_length_a 12.2250(2)
_cell_length_b 12.4368(2)
_cell_length_c 27.9562(4)
_cell_measurement_reflns_used 28805
_cell_measurement_temperature 150.00(10)
_cell_measurement_theta_max 72.7570
_cell_measurement_theta_min 4.2270
_cell_volume 4049.28(12)
_computing_cell_refinement 'CrysAlisPro 1.171.39.46 (Rigaku OD, 2018)'
_computing_data_collection 'CrysAlisPro 1.171.39.46 (Rigaku OD, 2018)'
_computing_data_reduction 'CrysAlisPro 1.171.39.46 (Rigaku OD, 2018)'
_computing_molecular_graphics 'Olex2 1.5 (Dolomanov et al., 2009)'
_computing_publication_material 'Olex2 1.5 (Dolomanov et al., 2009)'
_computing_structure_refinement 'SHELXL 2014/3 (Sheldrick, 2015)'
_computing_structure_solution 'SHELXT 2018/2 (Sheldrick, 2018)'
_diffrn_ambient_environment N~2~
_diffrn_ambient_temperature 150.00(10)
_diffrn_detector 'CCD plate'
_diffrn_detector_area_resol_mean 8.1150
_diffrn_detector_type EosS2
_diffrn_measured_fraction_theta_full 0.999
_diffrn_measured_fraction_theta_max 0.992
_diffrn_measurement_device 'four-circle diffractometer'
_diffrn_measurement_device_type 'SuperNova, Dual, Cu at home/near, EosS2'
_diffrn_measurement_method '\w scans'
_diffrn_radiation_monochromator mirror
_diffrn_radiation_probe x-ray
_diffrn_radiation_type 'Cu K\a'
_diffrn_radiation_wavelength 1.54184
_diffrn_reflns_av_R_equivalents 0.0327
_diffrn_reflns_av_unetI/netI 0.0372
_diffrn_reflns_Laue_measured_fraction_full 0.999
_diffrn_reflns_Laue_measured_fraction_max 0.992
_diffrn_reflns_limit_h_max 15
_diffrn_reflns_limit_h_min -14
_diffrn_reflns_limit_k_max 15
_diffrn_reflns_limit_k_min -15
_diffrn_reflns_limit_l_max 29
_diffrn_reflns_limit_l_min -34
_diffrn_reflns_number 56874
_diffrn_reflns_point_group_measured_fraction_full 0.999
_diffrn_reflns_point_group_measured_fraction_max 0.992
_diffrn_reflns_theta_full 67.684
_diffrn_reflns_theta_max 72.913
_diffrn_reflns_theta_min 3.723
_diffrn_source 'micro-focus sealed X-ray tube'
_diffrn_source_type 'SuperNova (Cu) X-ray Source'
_exptl_absorpt_coefficient_mu 1.093
_exptl_absorpt_correction_T_max 1.000
_exptl_absorpt_correction_T_min 0.674
_exptl_absorpt_correction_type gaussian
_exptl_absorpt_process_details
;
CrysAlisPro 1.171.39.46 (Rigaku Oxford Diffraction, 2018)
Numerical absorption correction based on gaussian integration over
			a multifaceted crystal model
Empirical absorption correction using spherical harmonics,
 implemented in SCALE3 ABSPACK scaling algorithm.
;
_exptl_crystal_colour colourless
_exptl_crystal_colour_primary colourless
_exptl_crystal_density_diffrn 1.114
_exptl_crystal_description block
_exptl_crystal_F_000 1472
_exptl_crystal_size_max 0.168
_exptl_crystal_size_mid 0.129
_exptl_crystal_size_min 0.054
_refine_diff_density_max 0.533
_refine_diff_density_min -0.359
_refine_diff_density_rms 0.045
_refine_ls_extinction_method none
_refine_ls_goodness_of_fit_ref 1.025
_refine_ls_hydrogen_treatment constr
_refine_ls_matrix_type full
_refine_ls_number_parameters 878
_refine_ls_number_reflns 16041
_refine_ls_number_restraints 0
_refine_ls_restrained_S_all 1.025
_refine_ls_R_factor_all 0.0413
_refine_ls_R_factor_gt 0.0358
_refine_ls_shift/su_max 0.002
_refine_ls_shift/su_mean 0.000
_refine_ls_structure_factor_coef Fsqd
_refine_ls_weighting_details 'w=1/[\s^2^(Fo^2^)+(0.0495P)^2^+0.9458P] where P=(Fo^2^+2Fc^2^)/3'
_refine_ls_weighting_scheme calc
_refine_ls_wR_factor_gt 0.0904
_refine_ls_wR_factor_ref 0.0947
_reflns_Friedel_coverage 0.000
_reflns_number_gt 14230
_reflns_number_total 16041
_reflns_threshold_expression 'I > 2\s(I)'
_cod_data_source_file d3sc00240c2.cif
_cod_data_source_block s21msh70
_cod_depositor_comments 'Adding full bibliography for 1568428--1568438.cif.'
_cod_database_code 1568430
_shelxl_version_number 2014-3
_shelx_space_group_comment
;
The symmetry employed for this shelxl refinement is uniquely defined
by the following loop, which should always be used as a source of
symmetry information in preference to the above space-group names.
They are only intended as comments.
;
_olex2_refinement_description
;
1. Fixed Uiso
 At 1.2 times of:
  All C(H) groups, All C(H,H) groups
 At 1.5 times of:
  All C(H,H,H) groups
2.a Ternary CH refined with riding coordinates:
 C38(H38), C41(H41), C38A(H38A), C41A(H41A), C7(H7), C10(H10), C25(H25),
 C28(H28)
2.b Secondary CH2 refined with riding coordinates:
 C47(H47A,H47B), C47A(H47C,H47D), C15(H15A,H15B), C16(H16A,H16B)
2.c Aromatic/amide H refined with riding coordinates:
 C34(H34), C35(H35), C36(H36), C34A(H34A), C35A(H35A), C36A(H36A), C3(H3),
 C4(H4), C5(H5), C21(H21), C22(H22), C23(H23), C56(H56), C57(H57), C58(H58),
 C59(H59), C60(H60), C62(H62), C63(H63), C64(H64), C65(H65), C66(H66)
2.d Idealised Me refined as rotating group:
 C39(H39A,H39B,H39C), C40(H40A,H40B,H40C), C42(H42A,H42B,H42C), C43(H43A,H43B,
 H43C), C45(H45A,H45B,H45C), C46(H46A,H46B,H46C), C49(H49A,H49B,H49C), C50(H50A,
 H50B,H50C), C39A(H39D,H39E,H39F), C40A(H40D,H40E,H40F), C42A(H42D,H42E,H42F),
 C43A(H43D,H43E,H43F), C45A(H45D,H45E,H45F), C46A(H46D,H46E,H46F), C49A(H49D,
 H49E,H49F), C50A(H50D,H50E,H50F), C8(H8A,H8B,H8C), C9(H9A,H9B,H9C), C11(H11A,
 H11B,H11C), C12(H12A,H12B,H12C), C13(H13A,H13B,H13C), C14(H14A,H14B,H14C),
 C17(H17A,H17B,H17C), C18(H18A,H18B,H18C), C26(H26A,H26B,H26C), C27(H27A,H27B,
 H27C), C29(H29A,H29B,H29C), C30(H30A,H30B,H30C)
;

loop_
_space_group_symop_operation_xyz
'x, y, z'
'-x, -y, -z'

loop_
_atom_site_label
_atom_site_type_symbol
_atom_site_fract_x
_atom_site_fract_y
_atom_site_fract_z
_atom_site_U_iso_or_equiv
_atom_site_adp_type
_atom_site_occupancy
_atom_site_site_symmetry_order
_atom_site_calc_flag
_atom_site_refinement_flags_posn
_atom_site_refinement_flags_adp
_atom_site_refinement_flags_occupancy
_atom_site_disorder_assembly
_atom_site_disorder_group
Cu1 Cu 0.0000 1.0000 0.5000 0.01911(6) Uani 1 2 d S . P . .
N3 N 0.11519(9) 0.82014(8) 0.44844(3) 0.01846(19) Uani 1 1 d . . . . .
C31 C 0.02918(10) 0.90865(10) 0.44808(4) 0.0189(2) Uani 1 1 d . . . . .
C32 C 0.18575(11) 0.77942(10) 0.49094(4) 0.0188(2) Uani 1 1 d . . . . .
C33 C 0.28948(11) 0.80775(10) 0.49170(4) 0.0215(2) Uani 1 1 d . . . . .
C34 C 0.35548(12) 0.76589(11) 0.53263(5) 0.0253(3) Uani 1 1 d . . . . .
H34 H 0.4252 0.7820 0.5337 0.030 Uiso 1 1 calc R U . . .
C35 C 0.31936(12) 0.70093(11) 0.57157(5) 0.0254(3) Uani 1 1 d . . . . .
H35 H 0.3653 0.6725 0.5982 0.031 Uiso 1 1 calc R U . . .
C36 C 0.21500(12) 0.67850(10) 0.57077(4) 0.0234(2) Uani 1 1 d . . . . .
H36 H 0.1904 0.6366 0.5975 0.028 Uiso 1 1 calc R U . . .
C37 C 0.14523(11) 0.71737(10) 0.53072(4) 0.0206(2) Uani 1 1 d . . . . .
C38 C 0.32966(11) 0.88698(11) 0.45227(5) 0.0244(2) Uani 1 1 d . . . . .
H38 H 0.2804 0.9001 0.4246 0.029 Uiso 1 1 calc R U . . .
C39 C 0.31922(14) 1.00057(12) 0.47007(6) 0.0326(3) Uani 1 1 d . . . . .
H39A H 0.2415 1.0333 0.4791 0.049 Uiso 1 1 calc R U . . .
H39B H 0.3435 1.0502 0.4447 0.049 Uiso 1 1 calc R U . . .
H39C H 0.3661 0.9893 0.4976 0.049 Uiso 1 1 calc R U . . .
C40 C 0.45201(13) 0.83636(13) 0.43542(6) 0.0350(3) Uani 1 1 d . . . . .
H40A H 0.5026 0.8306 0.4611 0.053 Uiso 1 1 calc R U . . .
H40B H 0.4712 0.8839 0.4079 0.053 Uiso 1 1 calc R U . . .
H40C H 0.4590 0.7628 0.4267 0.053 Uiso 1 1 calc R U . . .
C41 C 0.02790(11) 0.69606(11) 0.53482(4) 0.0228(2) Uani 1 1 d . . . . .
H41 H -0.0079 0.7216 0.5034 0.027 Uiso 1 1 calc R U . . .
C42 C -0.04576(12) 0.76451(12) 0.57218(5) 0.0286(3) Uani 1 1 d . . . . .
H42A H -0.0103 0.7430 0.6030 0.043 Uiso 1 1 calc R U . . .
H42B H -0.1194 0.7502 0.5748 0.043 Uiso 1 1 calc R U . . .
H42C H -0.0539 0.8433 0.5622 0.043 Uiso 1 1 calc R U . . .
C43 C 0.03251(13) 0.57158(12) 0.54849(5) 0.0305(3) Uani 1 1 d . . . . .
H43A H 0.0817 0.5282 0.5260 0.046 Uiso 1 1 calc R U . . .
H43B H -0.0425 0.5616 0.5476 0.046 Uiso 1 1 calc R U . . .
H43C H 0.0612 0.5467 0.5805 0.046 Uiso 1 1 calc R U . . .
C44 C 0.12926(12) 0.75454(10) 0.40482(4) 0.0226(2) Uani 1 1 d . . . . .
C45 C 0.24923(12) 0.73178(12) 0.38297(5) 0.0285(3) Uani 1 1 d . . . . .
H45A H 0.3026 0.6921 0.4074 0.043 Uiso 1 1 calc R U . . .
H45B H 0.2655 0.8020 0.3706 0.043 Uiso 1 1 calc R U . . .
H45C H 0.2553 0.6869 0.3572 0.043 Uiso 1 1 calc R U . . .
C46 C 0.10002(13) 0.64299(11) 0.42033(5) 0.0280(3) Uani 1 1 d . . . . .
H46A H 0.1096 0.6016 0.3932 0.042 Uiso 1 1 calc R U . . .
H46B H 0.0225 0.6572 0.4321 0.042 Uiso 1 1 calc R U . . .
H46C H 0.1495 0.5999 0.4455 0.042 Uiso 1 1 calc R U . . .
C47 C 0.04236(12) 0.83859(11) 0.37105(4) 0.0249(3) Uani 1 1 d . . . . .
H47A H -0.0009 0.7992 0.3554 0.030 Uiso 1 1 calc R U . . .
H47B H 0.0809 0.8788 0.3463 0.030 Uiso 1 1 calc R U . . .
C48 C -0.03721(11) 0.92150(10) 0.40231(4) 0.0211(2) Uani 1 1 d . . . . .
C49 C -0.06667(12) 1.04249(11) 0.37691(5) 0.0267(3) Uani 1 1 d . . . . .
H49A H -0.1136 1.0916 0.3981 0.040 Uiso 1 1 calc R U . . .
H49B H -0.1069 1.0468 0.3480 0.040 Uiso 1 1 calc R U . . .
H49C H 0.0020 1.0651 0.3686 0.040 Uiso 1 1 calc R U . . .
C50 C -0.14837(12) 0.88869(13) 0.41690(5) 0.0309(3) Uani 1 1 d . . . . .
H50A H -0.1311 0.8130 0.4331 0.046 Uiso 1 1 calc R U . . .
H50B H -0.1906 0.8935 0.3885 0.046 Uiso 1 1 calc R U . . .
H50C H -0.1929 0.9391 0.4382 0.046 Uiso 1 1 calc R U . . .
Cu1A Cu 1.0000 0.0000 1.0000 0.02300(7) Uani 1 2 d S . P . .
N3A N 1.05462(10) 0.20297(9) 0.95657(4) 0.0240(2) Uani 1 1 d . . . . .
C31A C 1.03820(11) 0.10746(11) 0.94993(4) 0.0239(2) Uani 1 1 d . . . . .
C32A C 1.04974(12) 0.23465(11) 1.00515(5) 0.0253(3) Uani 1 1 d . . . . .
C33A C 0.94448(13) 0.29343(12) 1.02363(5) 0.0300(3) Uani 1 1 d . . . . .
C34A C 0.94119(16) 0.31911(15) 1.07085(6) 0.0400(4) Uani 1 1 d . . . . .
H34A H 0.8727 0.3582 1.0841 0.048 Uiso 1 1 calc R U . . .
C35A C 1.03717(17) 0.28787(16) 1.09821(6) 0.0445(4) Uani 1 1 d . . . . .
H35A H 1.0331 0.3068 1.1294 0.053 Uiso 1 1 calc R U . . .
C36A C 1.13929(15) 0.22854(15) 1.07948(6) 0.0384(3) Uani 1 1 d . . . . .
H36A H 1.2034 0.2075 1.0984 0.046 Uiso 1 1 calc R U . . .
C37A C 1.14818(13) 0.19959(12) 1.03272(5) 0.0299(3) Uani 1 1 d . . . . .
C38A C 0.83402(14) 0.32570(13) 0.99644(5) 0.0346(3) Uani 1 1 d . . . . .
H38A H 0.8524 0.3081 0.9633 0.042 Uiso 1 1 calc R U . . .
C39A C 0.75345(16) 0.25694(17) 1.01924(6) 0.0456(4) Uani 1 1 d . . . . .
H39D H 0.7349 0.2720 1.0519 0.068 Uiso 1 1 calc R U . . .
H39E H 0.7896 0.1782 1.0190 0.068 Uiso 1 1 calc R U . . .
H39F H 0.6852 0.2774 1.0011 0.068 Uiso 1 1 calc R U . . .
C40A C 0.77574(18) 0.45250(16) 0.99379(7) 0.0493(4) Uani 1 1 d . . . . .
H40D H 0.7104 0.4711 0.9739 0.074 Uiso 1 1 calc R U . . .
H40E H 0.8281 0.4945 0.9801 0.074 Uiso 1 1 calc R U . . .
H40F H 0.7524 0.4711 1.0257 0.074 Uiso 1 1 calc R U . . .
C41A C 1.26178(14) 0.12781(14) 1.01573(6) 0.0353(3) Uani 1 1 d . . . . .
H41A H 1.2559 0.1209 0.9816 0.042 Uiso 1 1 calc R U . . .
C42A C 1.28895(16) 0.00912(16) 1.04384(7) 0.0456(4) Uani 1 1 d . . . . .
H42D H 1.3594 -0.0355 1.0318 0.068 Uiso 1 1 calc R U . . .
H42E H 1.2291 -0.0252 1.0399 0.068 Uiso 1 1 calc R U . . .
H42F H 1.2953 0.0137 1.0775 0.068 Uiso 1 1 calc R U . . .
C43A C 1.35838(17) 0.1827(2) 1.01989(7) 0.0524(5) Uani 1 1 d . . . . .
H43D H 1.3716 0.1826 1.0534 0.079 Uiso 1 1 calc R U . . .
H43E H 1.3377 0.2589 1.0041 0.079 Uiso 1 1 calc R U . . .
H43F H 1.4263 0.1411 1.0047 0.079 Uiso 1 1 calc R U . . .
C44A C 1.08069(14) 0.27741(12) 0.91107(5) 0.0308(3) Uani 1 1 d . . . . .
C45A C 1.00734(19) 0.39873(14) 0.90946(7) 0.0480(4) Uani 1 1 d . . . . .
H45D H 0.9288 0.4002 0.9076 0.072 Uiso 1 1 calc R U . . .
H45E H 1.0290 0.4437 0.8816 0.072 Uiso 1 1 calc R U . . .
H45F H 1.0182 0.4284 0.9382 0.072 Uiso 1 1 calc R U . . .
C46A C 1.20448(17) 0.27954(17) 0.90910(7) 0.0473(4) Uani 1 1 d . . . . .
H46D H 1.2193 0.3126 0.9362 0.071 Uiso 1 1 calc R U . . .
H46E H 1.2201 0.3234 0.8796 0.071 Uiso 1 1 calc R U . . .
H46F H 1.2523 0.2040 0.9102 0.071 Uiso 1 1 calc R U . . .
C47A C 1.04960(17) 0.21691(14) 0.87210(5) 0.0402(4) Uani 1 1 d . . . . .
H47C H 1.1052 0.2125 0.8456 0.048 Uiso 1 1 calc R U . . .
H47D H 0.9754 0.2572 0.8595 0.048 Uiso 1 1 calc R U . . .
C48A C 1.04837(13) 0.09727(12) 0.89619(5) 0.0282(3) Uani 1 1 d . . . . .
C49A C 0.94483(16) 0.06445(16) 0.88138(5) 0.0402(4) Uani 1 1 d . . . . .
H49D H 0.8767 0.1187 0.8899 0.060 Uiso 1 1 calc R U . . .
H49E H 0.9444 -0.0086 0.8978 0.060 Uiso 1 1 calc R U . . .
H49F H 0.9483 0.0626 0.8471 0.060 Uiso 1 1 calc R U . . .
C50A C 1.15613(17) 0.00671(16) 0.88630(6) 0.0471(4) Uani 1 1 d . . . . .
H50D H 1.1484 -0.0655 0.9011 0.071 Uiso 1 1 calc R U . . .
H50E H 1.2199 0.0224 0.8995 0.071 Uiso 1 1 calc R U . . .
H50F H 1.1680 0.0061 0.8521 0.071 Uiso 1 1 calc R U . . .
Si1 Si 0.32350(3) 0.61574(3) 0.78187(2) 0.02208(8) Uani 1 1 d . . . . .
Si2 Si 0.59189(3) 0.69981(3) 0.81602(2) 0.02407(8) Uani 1 1 d . . . . .
Al1 Al 0.57406(3) 0.53888(3) 0.74024(2) 0.01908(8) Uani 1 1 d . . . . .
N1 N 0.44672(9) 0.51069(9) 0.77414(4) 0.0209(2) Uani 1 1 d . . . . .
N2 N 0.59972(9) 0.66987(9) 0.75700(4) 0.0203(2) Uani 1 1 d . . . . .
C1 C 0.44130(11) 0.39600(11) 0.78558(5) 0.0240(2) Uani 1 1 d . . . . .
C2 C 0.39388(12) 0.34415(12) 0.75329(5) 0.0282(3) Uani 1 1 d . . . . .
C3 C 0.38375(15) 0.23453(13) 0.76675(6) 0.0383(3) Uani 1 1 d . . . . .
H3 H 0.3505 0.2018 0.7457 0.046 Uiso 1 1 calc R U . . .
C4 C 0.42178(17) 0.17375(13) 0.81047(7) 0.0444(4) Uani 1 1 d . . . . .
H4 H 0.4134 0.1013 0.8191 0.053 Uiso 1 1 calc R U . . .
C5 C 0.47245(15) 0.22222(13) 0.84121(6) 0.0388(3) Uani 1 1 d . . . . .
H5 H 0.5000 0.1807 0.8703 0.047 Uiso 1 1 calc R U . . .
C6 C 0.48366(12) 0.33200(12) 0.82989(5) 0.0286(3) Uani 1 1 d . . . . .
C7 C 0.35697(13) 0.40116(13) 0.70299(5) 0.0321(3) Uani 1 1 d . . . . .
H7 H 0.3650 0.4781 0.6999 0.039 Uiso 1 1 calc R U . . .
C8 C 0.43439(19) 0.34082(16) 0.66441(6) 0.0473(4) Uani 1 1 d . . . . .
H8A H 0.5121 0.3358 0.6705 0.071 Uiso 1 1 calc R U . . .
H8B H 0.4149 0.3823 0.6331 0.071 Uiso 1 1 calc R U . . .
H8C H 0.4248 0.2664 0.6654 0.071 Uiso 1 1 calc R U . . .
C9 C 0.23256(17) 0.40889(18) 0.69444(7) 0.0495(4) Uani 1 1 d . . . . .
H9A H 0.2232 0.3345 0.6951 0.074 Uiso 1 1 calc R U . . .
H9B H 0.2111 0.4516 0.6635 0.074 Uiso 1 1 calc R U . . .
H9C H 0.1853 0.4454 0.7194 0.074 Uiso 1 1 calc R U . . .
C10 C 0.54169(13) 0.37801(13) 0.86548(5) 0.0313(3) Uani 1 1 d . . . . .
H10 H 0.5522 0.4504 0.8500 0.038 Uiso 1 1 calc R U . . .
C11 C 0.65944(15) 0.30053(16) 0.87861(6) 0.0423(4) Uani 1 1 d . . . . .
H11A H 0.6514 0.2301 0.8954 0.063 Uiso 1 1 calc R U . . .
H11B H 0.6958 0.3356 0.8990 0.063 Uiso 1 1 calc R U . . .
H11C H 0.7048 0.2874 0.8496 0.063 Uiso 1 1 calc R U . . .
C12 C 0.46952(15) 0.39958(16) 0.91162(6) 0.0409(3) Uani 1 1 d . . . . .
H12A H 0.3969 0.4505 0.9035 0.061 Uiso 1 1 calc R U . . .
H12B H 0.5075 0.4321 0.9325 0.061 Uiso 1 1 calc R U . . .
H12C H 0.4589 0.3297 0.9279 0.061 Uiso 1 1 calc R U . . .
C13 C 0.21856(12) 0.55387(13) 0.82058(5) 0.0294(3) Uani 1 1 d . . . . .
H13A H 0.2039 0.4942 0.8058 0.044 Uiso 1 1 calc R U . . .
H13B H 0.1489 0.6113 0.8238 0.044 Uiso 1 1 calc R U . . .
H13C H 0.2492 0.5245 0.8520 0.044 Uiso 1 1 calc R U . . .
C14 C 0.25064(13) 0.68663(12) 0.72373(5) 0.0315(3) Uani 1 1 d . . . . .
H14A H 0.3065 0.6998 0.6995 0.047 Uiso 1 1 calc R U . . .
H14B H 0.1985 0.7571 0.7292 0.047 Uiso 1 1 calc R U . . .
H14C H 0.2099 0.6390 0.7129 0.047 Uiso 1 1 calc R U . . .
C15 C 0.34734(12) 0.73263(12) 0.81304(5) 0.0294(3) Uani 1 1 d . . . . .
H15A H 0.3572 0.7928 0.7884 0.035 Uiso 1 1 calc R U . . .
H15B H 0.2792 0.7625 0.8319 0.035 Uiso 1 1 calc R U . . .
C16 C 0.44968(13) 0.69965(13) 0.84662(5) 0.0308(3) Uani 1 1 d . . . . .
H16A H 0.4547 0.6249 0.8635 0.037 Uiso 1 1 calc R U . . .
H16B H 0.4350 0.7512 0.8707 0.037 Uiso 1 1 calc R U . . .
C17 C 0.61568(15) 0.84230(13) 0.81773(5) 0.0359(3) Uani 1 1 d . . . . .
H17A H 0.6907 0.8424 0.8053 0.054 Uiso 1 1 calc R U . . .
H17B H 0.6079 0.8590 0.8505 0.054 Uiso 1 1 calc R U . . .
H17C H 0.5605 0.8984 0.7983 0.054 Uiso 1 1 calc R U . . .
C18 C 0.70299(14) 0.59753(14) 0.85576(5) 0.0353(3) Uani 1 1 d . . . . .
H18A H 0.7080 0.5221 0.8500 0.053 Uiso 1 1 calc R U . . .
H18B H 0.6823 0.6050 0.8891 0.053 Uiso 1 1 calc R U . . .
H18C H 0.7753 0.6134 0.8485 0.053 Uiso 1 1 calc R U . . .
C19 C 0.65244(11) 0.74017(11) 0.72315(4) 0.0214(2) Uani 1 1 d . . . . .
C20 C 0.58597(12) 0.83939(11) 0.69674(5) 0.0244(3) Uani 1 1 d . . . . .
C21 C 0.63965(14) 0.91494(12) 0.66996(6) 0.0332(3) Uani 1 1 d . . . . .
H21 H 0.5954 0.9815 0.6538 0.040 Uiso 1 1 calc R U . . .
C22 C 0.75644(15) 0.89375(14) 0.66679(6) 0.0367(3) Uani 1 1 d . . . . .
H22 H 0.7906 0.9465 0.6499 0.044 Uiso 1 1 calc R U . . .
C23 C 0.82179(13) 0.79255(13) 0.68922(5) 0.0306(3) Uani 1 1 d . . . . .
H23 H 0.9006 0.7760 0.6859 0.037 Uiso 1 1 calc R U . . .
C24 C 0.77202(11) 0.71483(11) 0.71671(4) 0.0241(2) Uani 1 1 d . . . . .
C25 C 0.45783(12) 0.86434(11) 0.69436(5) 0.0269(3) Uani 1 1 d . . . . .
H25 H 0.4344 0.8018 0.7137 0.032 Uiso 1 1 calc R U . . .
C26 C 0.42286(13) 0.87032(13) 0.64211(6) 0.0332(3) Uani 1 1 d . . . . .
H26A H 0.3432 0.8754 0.6417 0.050 Uiso 1 1 calc R U . . .
H26B H 0.4655 0.8038 0.6289 0.050 Uiso 1 1 calc R U . . .
H26C H 0.4380 0.9355 0.6231 0.050 Uiso 1 1 calc R U . . .
C27 C 0.39402(15) 0.97297(13) 0.71451(6) 0.0397(3) Uani 1 1 d . . . . .
H27A H 0.4150 1.0357 0.6960 0.060 Uiso 1 1 calc R U . . .
H27B H 0.4133 0.9681 0.7476 0.060 Uiso 1 1 calc R U . . .
H27C H 0.3136 0.9832 0.7126 0.060 Uiso 1 1 calc R U . . .
C28 C 0.84929(12) 0.60209(13) 0.73676(5) 0.0302(3) Uani 1 1 d . . . . .
H28 H 0.8031 0.5611 0.7581 0.036 Uiso 1 1 calc R U . . .
C29 C 0.89695(15) 0.53335(15) 0.69494(7) 0.0428(4) Uani 1 1 d . . . . .
H29A H 0.9433 0.5715 0.6737 0.064 Uiso 1 1 calc R U . . .
H29B H 0.8352 0.5255 0.6773 0.064 Uiso 1 1 calc R U . . .
H29C H 0.9421 0.4601 0.7077 0.064 Uiso 1 1 calc R U . . .
C30 C 0.94512(15) 0.61374(19) 0.76630(7) 0.0501(5) Uani 1 1 d . . . . .
H30A H 0.9834 0.5412 0.7826 0.075 Uiso 1 1 calc R U . . .
H30B H 0.9141 0.6642 0.7897 0.075 Uiso 1 1 calc R U . . .
H30C H 0.9982 0.6431 0.7452 0.075 Uiso 1 1 calc R U . . .
C51 C 0.56700(11) 0.56439(10) 0.66839(4) 0.0208(2) Uani 1 1 d . . . . .
C52 C 0.59113(12) 0.57642(11) 0.62635(5) 0.0263(3) Uani 1 1 d . . . . .
C53 C 0.69853(11) 0.39823(11) 0.75239(5) 0.0229(2) Uani 1 1 d . . . . .
C54 C 0.76965(13) 0.31020(13) 0.75312(5) 0.0318(3) Uani 1 1 d . . . . .
C55 C 0.62443(11) 0.59729(11) 0.57653(5) 0.0247(3) Uani 1 1 d . . . . .
C56 C 0.60589(13) 0.53366(12) 0.54187(5) 0.0308(3) Uani 1 1 d . . . . .
H56 H 0.5683 0.4778 0.5508 0.037 Uiso 1 1 calc R U . . .
C57 C 0.64283(14) 0.55294(14) 0.49436(5) 0.0369(3) Uani 1 1 d . . . . .
H57 H 0.6310 0.5094 0.4718 0.044 Uiso 1 1 calc R U . . .
C58 C 0.69770(14) 0.63750(15) 0.48035(5) 0.0389(3) Uani 1 1 d . . . . .
H58 H 0.7228 0.6501 0.4485 0.047 Uiso 1 1 calc R U . . .
C59 C 0.71467(14) 0.70241(14) 0.51388(6) 0.0360(3) Uani 1 1 d . . . . .
H59 H 0.7502 0.7596 0.5045 0.043 Uiso 1 1 calc R U . . .
C60 C 0.67866(13) 0.68235(13) 0.56164(5) 0.0307(3) Uani 1 1 d . . . . .
H60 H 0.6908 0.7262 0.5841 0.037 Uiso 1 1 calc R U . . .
C61 C 0.85317(15) 0.20406(13) 0.75401(5) 0.0360(3) Uani 1 1 d . . . . .
C62 C 0.8227(2) 0.10396(15) 0.75555(6) 0.0511(5) Uani 1 1 d . . . . .
H62 H 0.7462 0.1050 0.7564 0.061 Uiso 1 1 calc R U . . .
C63 C 0.9057(3) 0.00164(16) 0.75579(7) 0.0721(9) Uani 1 1 d . . . . .
H63 H 0.8846 -0.0651 0.7566 0.087 Uiso 1 1 calc R U . . .
C64 C 1.0198(3) 0.0000(2) 0.75477(7) 0.0779(10) Uani 1 1 d . . . . .
H64 H 1.0754 -0.0681 0.7551 0.093 Uiso 1 1 calc R U . . .
C65 C 1.0508(2) 0.0981(2) 0.75326(6) 0.0632(7) Uani 1 1 d . . . . .
H65 H 1.1274 0.0967 0.7525 0.076 Uiso 1 1 calc R U . . .
C66 C 0.96865(16) 0.19941(17) 0.75291(5) 0.0456(4) Uani 1 1 d . . . . .
H66 H 0.9907 0.2657 0.7519 0.055 Uiso 1 1 calc R U . . .

loop_
_atom_site_aniso_label
_atom_site_aniso_U_11
_atom_site_aniso_U_22
_atom_site_aniso_U_33
_atom_site_aniso_U_23
_atom_site_aniso_U_13
_atom_site_aniso_U_12
Cu1 0.02143(13) 0.01872(12) 0.01573(11) -0.00498(9) -0.00353(9) -0.00079(9)
N3 0.0222(5) 0.0181(4) 0.0149(4) -0.0030(4) -0.0032(4) -0.0040(4)
C31 0.0211(6) 0.0195(5) 0.0160(5) -0.0016(4) -0.0021(4) -0.0053(4)
C32 0.0223(6) 0.0159(5) 0.0166(5) -0.0041(4) -0.0047(4) -0.0004(4)
C33 0.0240(6) 0.0184(5) 0.0209(5) -0.0032(4) -0.0025(5) -0.0028(5)
C34 0.0239(6) 0.0255(6) 0.0263(6) -0.0031(5) -0.0065(5) -0.0052(5)
C35 0.0287(7) 0.0245(6) 0.0218(6) -0.0025(5) -0.0095(5) -0.0032(5)
C36 0.0308(7) 0.0211(6) 0.0180(5) -0.0011(4) -0.0049(5) -0.0062(5)
C37 0.0252(6) 0.0178(5) 0.0188(5) -0.0042(4) -0.0036(5) -0.0041(4)
C38 0.0252(6) 0.0225(6) 0.0239(6) -0.0004(5) -0.0025(5) -0.0047(5)
C39 0.0390(8) 0.0250(6) 0.0347(7) -0.0026(5) -0.0015(6) -0.0106(6)
C40 0.0296(7) 0.0347(7) 0.0356(7) 0.0021(6) 0.0041(6) -0.0042(6)
C41 0.0265(6) 0.0235(6) 0.0196(5) -0.0017(4) -0.0035(5) -0.0087(5)
C42 0.0282(7) 0.0308(7) 0.0286(6) -0.0055(5) 0.0019(5) -0.0108(5)
C43 0.0372(8) 0.0251(6) 0.0319(7) -0.0030(5) -0.0051(6) -0.0125(6)
C44 0.0299(7) 0.0206(6) 0.0163(5) -0.0054(4) -0.0037(5) -0.0025(5)
C45 0.0309(7) 0.0281(6) 0.0236(6) -0.0087(5) 0.0002(5) -0.0005(5)
C46 0.0396(8) 0.0219(6) 0.0239(6) -0.0068(5) -0.0041(5) -0.0076(5)
C47 0.0309(7) 0.0248(6) 0.0166(5) -0.0049(5) -0.0052(5) -0.0013(5)
C48 0.0234(6) 0.0229(6) 0.0161(5) -0.0026(4) -0.0052(4) -0.0034(5)
C49 0.0314(7) 0.0233(6) 0.0223(6) -0.0015(5) -0.0071(5) -0.0012(5)
C50 0.0280(7) 0.0410(8) 0.0257(6) -0.0041(5) -0.0051(5) -0.0115(6)
Cu1A 0.03354(15) 0.02155(13) 0.01481(12) -0.00074(9) -0.00110(10) -0.00951(10)
N3A 0.0298(6) 0.0242(5) 0.0178(5) -0.0002(4) -0.0008(4) -0.0082(4)
C31A 0.0276(6) 0.0250(6) 0.0182(6) -0.0023(5) -0.0011(5) -0.0055(5)
C32A 0.0352(7) 0.0217(6) 0.0208(6) -0.0029(5) -0.0024(5) -0.0103(5)
C33A 0.0371(8) 0.0279(6) 0.0246(6) -0.0063(5) -0.0039(5) -0.0057(6)
C34A 0.0449(9) 0.0424(8) 0.0307(7) -0.0165(6) -0.0025(6) -0.0016(7)
C35A 0.0548(10) 0.0526(10) 0.0281(7) -0.0198(7) -0.0077(7) -0.0085(8)
C36A 0.0423(9) 0.0446(8) 0.0308(7) -0.0081(6) -0.0127(6) -0.0118(7)
C37A 0.0347(7) 0.0298(7) 0.0271(6) -0.0026(5) -0.0042(5) -0.0114(6)
C38A 0.0353(8) 0.0376(8) 0.0263(6) -0.0048(6) -0.0044(6) -0.0007(6)
C39A 0.0373(9) 0.0595(11) 0.0370(8) -0.0010(7) -0.0053(7) -0.0094(8)
C40A 0.0511(10) 0.0424(9) 0.0423(9) -0.0056(7) -0.0056(8) 0.0095(8)
C41A 0.0316(8) 0.0415(8) 0.0312(7) -0.0005(6) -0.0020(6) -0.0088(6)
C42A 0.0406(9) 0.0433(9) 0.0439(9) 0.0023(7) 0.0002(7) -0.0003(7)
C43A 0.0387(9) 0.0701(13) 0.0508(10) 0.0029(9) -0.0050(8) -0.0230(9)
C44A 0.0433(8) 0.0284(7) 0.0213(6) 0.0029(5) 0.0005(5) -0.0141(6)
C45A 0.0661(12) 0.0313(8) 0.0398(8) 0.0087(7) 0.0044(8) -0.0092(8)
C46A 0.0503(10) 0.0556(10) 0.0385(8) 0.0126(7) -0.0008(7) -0.0277(8)
C47A 0.0638(11) 0.0382(8) 0.0217(6) 0.0013(6) 0.0003(6) -0.0215(8)
C48A 0.0405(8) 0.0289(7) 0.0155(6) -0.0018(5) 0.0007(5) -0.0105(6)
C49A 0.0527(10) 0.0515(9) 0.0207(6) -0.0035(6) -0.0048(6) -0.0207(8)
C50A 0.0536(10) 0.0494(10) 0.0283(7) -0.0080(7) 0.0056(7) 0.0033(8)
Si1 0.01881(16) 0.02208(16) 0.02412(16) -0.00429(12) 0.00123(12) -0.00308(12)
Si2 0.02670(18) 0.02843(17) 0.01872(15) -0.00412(12) -0.00279(12) -0.00902(14)
Al1 0.01790(17) 0.01952(16) 0.01907(16) -0.00214(13) -0.00027(12) -0.00390(13)
N1 0.0186(5) 0.0207(5) 0.0226(5) -0.0025(4) 0.0015(4) -0.0042(4)
N2 0.0209(5) 0.0216(5) 0.0185(5) -0.0022(4) -0.0020(4) -0.0058(4)
C1 0.0212(6) 0.0222(6) 0.0272(6) -0.0045(5) 0.0050(5) -0.0043(5)
C2 0.0274(7) 0.0246(6) 0.0328(7) -0.0086(5) 0.0041(5) -0.0061(5)
C3 0.0468(9) 0.0284(7) 0.0437(8) -0.0121(6) 0.0045(7) -0.0145(6)
C4 0.0582(11) 0.0231(7) 0.0529(10) -0.0032(7) 0.0069(8) -0.0151(7)
C5 0.0465(9) 0.0262(7) 0.0392(8) 0.0046(6) 0.0020(7) -0.0072(6)
C6 0.0275(7) 0.0257(6) 0.0299(7) 0.0002(5) 0.0035(5) -0.0054(5)
C7 0.0361(8) 0.0321(7) 0.0318(7) -0.0101(6) -0.0010(6) -0.0121(6)
C8 0.0646(12) 0.0451(9) 0.0368(8) -0.0179(7) 0.0108(8) -0.0189(8)
C9 0.0445(10) 0.0549(10) 0.0542(10) -0.0060(8) -0.0134(8) -0.0197(8)
C10 0.0310(7) 0.0325(7) 0.0274(6) 0.0050(5) -0.0027(5) -0.0077(6)
C11 0.0355(8) 0.0480(9) 0.0355(8) 0.0100(7) -0.0066(6) -0.0043(7)
C12 0.0406(9) 0.0502(9) 0.0312(7) -0.0032(7) 0.0001(6) -0.0123(7)
C13 0.0222(6) 0.0361(7) 0.0297(6) -0.0051(5) 0.0043(5) -0.0081(5)
C14 0.0290(7) 0.0288(7) 0.0333(7) -0.0023(5) -0.0053(5) -0.0020(5)
C15 0.0266(7) 0.0268(6) 0.0349(7) -0.0119(5) 0.0041(5) -0.0042(5)
C16 0.0334(7) 0.0376(7) 0.0240(6) -0.0111(5) 0.0045(5) -0.0116(6)
C17 0.0488(9) 0.0350(7) 0.0289(7) -0.0096(6) -0.0061(6) -0.0157(7)
C18 0.0376(8) 0.0431(8) 0.0260(6) 0.0031(6) -0.0102(6) -0.0135(6)
C19 0.0255(6) 0.0230(6) 0.0179(5) -0.0041(4) -0.0026(4) -0.0089(5)
C20 0.0288(7) 0.0231(6) 0.0231(6) -0.0033(5) -0.0039(5) -0.0088(5)
C21 0.0380(8) 0.0276(7) 0.0341(7) 0.0041(5) -0.0060(6) -0.0118(6)
C22 0.0407(8) 0.0358(8) 0.0367(7) 0.0045(6) 0.0001(6) -0.0206(7)
C23 0.0270(7) 0.0383(7) 0.0299(7) -0.0036(6) 0.0008(5) -0.0150(6)
C24 0.0247(6) 0.0298(6) 0.0201(5) -0.0047(5) -0.0028(5) -0.0095(5)
C25 0.0272(7) 0.0220(6) 0.0304(7) -0.0017(5) -0.0060(5) -0.0042(5)
C26 0.0326(7) 0.0302(7) 0.0360(7) -0.0042(6) -0.0123(6) -0.0044(6)
C27 0.0399(9) 0.0309(7) 0.0448(8) -0.0108(6) -0.0052(7) 0.0004(6)
C28 0.0202(6) 0.0371(7) 0.0304(7) 0.0023(6) -0.0022(5) -0.0058(5)
C29 0.0361(8) 0.0369(8) 0.0481(9) -0.0026(7) 0.0091(7) -0.0011(6)
C30 0.0298(8) 0.0740(13) 0.0454(9) 0.0107(9) -0.0143(7) -0.0184(8)
C51 0.0233(6) 0.0206(5) 0.0198(6) -0.0045(4) 0.0013(4) -0.0075(4)
C52 0.0240(6) 0.0251(6) 0.0292(7) -0.0035(5) -0.0040(5) -0.0049(5)
C53 0.0196(6) 0.0202(6) 0.0260(6) -0.0012(5) 0.0019(5) -0.0017(5)
C54 0.0353(8) 0.0318(7) 0.0252(6) -0.0030(5) -0.0017(5) -0.0037(6)
C55 0.0222(6) 0.0250(6) 0.0242(6) -0.0030(5) -0.0034(5) -0.0009(5)
C56 0.0311(7) 0.0252(6) 0.0335(7) -0.0053(5) -0.0073(6) -0.0009(5)
C57 0.0368(8) 0.0402(8) 0.0290(7) -0.0153(6) -0.0082(6) 0.0050(6)
C58 0.0345(8) 0.0483(9) 0.0257(7) -0.0034(6) 0.0008(6) 0.0018(7)
C59 0.0322(8) 0.0396(8) 0.0347(7) 0.0012(6) 0.0016(6) -0.0105(6)
C60 0.0291(7) 0.0324(7) 0.0308(7) -0.0037(5) -0.0014(5) -0.0085(6)
C61 0.0488(9) 0.0307(7) 0.0187(6) -0.0039(5) -0.0047(6) 0.0075(6)
C62 0.0812(14) 0.0334(8) 0.0326(8) -0.0050(6) -0.0185(8) -0.0006(8)
C63 0.142(3) 0.0281(8) 0.0346(9) -0.0091(7) -0.0285(12) 0.0062(12)
C64 0.110(2) 0.0588(14) 0.0285(8) -0.0137(8) -0.0158(10) 0.0470(14)
C65 0.0580(12) 0.0778(16) 0.0232(7) -0.0046(8) -0.0029(7) 0.0333(11)
C66 0.0464(9) 0.0549(10) 0.0200(6) -0.0030(6) -0.0015(6) 0.0122(8)

loop_
_atom_type_symbol
_atom_type_description
_atom_type_scat_dispersion_real
_atom_type_scat_dispersion_imag
_atom_type_scat_source
C C 0.0181 0.0091 'International Tables Vol C Tables 4.2.6.8 and 6.1.1.4'
H H 0.0000 0.0000 'International Tables Vol C Tables 4.2.6.8 and 6.1.1.4'
Al Al 0.2130 0.2455 'International Tables Vol C Tables 4.2.6.8 and 6.1.1.4'
Cu Cu -1.9646 0.5888 'International Tables Vol C Tables 4.2.6.8 and 6.1.1.4'
N N 0.0311 0.0180 'International Tables Vol C Tables 4.2.6.8 and 6.1.1.4'
Si Si 0.2541 0.3302 'International Tables Vol C Tables 4.2.6.8 and 6.1.1.4'

loop_
_geom_angle_atom_site_label_1
_geom_angle_atom_site_label_2
_geom_angle_atom_site_label_3
_geom_angle
_geom_angle_site_symmetry_1
_geom_angle_site_symmetry_3
_geom_angle_publ_flag
C31 Cu1 C31 180.00(6) 2_576 . ?
C31 N3 C32 120.71(10) . . ?
C31 N3 C44 116.46(10) . . ?
C32 N3 C44 122.45(9) . . ?
N3 C31 Cu1 121.53(9) . . ?
N3 C31 C48 108.90(10) . . ?
C48 C31 Cu1 129.56(9) . . ?
C33 C32 N3 119.21(11) . . ?
C37 C32 N3 118.75(11) . . ?
C37 C32 C33 121.97(11) . . ?
C32 C33 C38 123.82(11) . . ?
C34 C33 C32 117.61(12) . . ?
C34 C33 C38 118.45(12) . . ?
C33 C34 H34 119.3 . . ?
C35 C34 C33 121.43(13) . . ?
C35 C34 H34 119.3 . . ?
C34 C35 H35 120.1 . . ?
C36 C35 C34 119.77(11) . . ?
C36 C35 H35 120.1 . . ?
C35 C36 H36 119.2 . . ?
C35 C36 C37 121.55(12) . . ?
C37 C36 H36 119.2 . . ?
C32 C37 C41 124.73(11) . . ?
C36 C37 C32 117.56(12) . . ?
C36 C37 C41 117.58(11) . . ?
C33 C38 H38 108.2 . . ?
C33 C38 C39 110.27(11) . . ?
C33 C38 C40 111.73(11) . . ?
C39 C38 H38 108.2 . . ?
C40 C38 H38 108.2 . . ?
C40 C38 C39 110.14(12) . . ?
C38 C39 H39A 109.5 . . ?
C38 C39 H39B 109.5 . . ?
C38 C39 H39C 109.5 . . ?
H39A C39 H39B 109.5 . . ?
H39A C39 H39C 109.5 . . ?
H39B C39 H39C 109.5 . . ?
C38 C40 H40A 109.5 . . ?
C38 C40 H40B 109.5 . . ?
C38 C40 H40C 109.5 . . ?
H40A C40 H40B 109.5 . . ?
H40A C40 H40C 109.5 . . ?
H40B C40 H40C 109.5 . . ?
C37 C41 H41 108.2 . . ?
C37 C41 C42 109.87(10) . . ?
C37 C41 C43 112.67(11) . . ?
C42 C41 H41 108.2 . . ?
C43 C41 H41 108.2 . . ?
C43 C41 C42 109.47(11) . . ?
C41 C42 H42A 109.5 . . ?
C41 C42 H42B 109.5 . . ?
C41 C42 H42C 109.5 . . ?
H42A C42 H42B 109.5 . . ?
H42A C42 H42C 109.5 . . ?
H42B C42 H42C 109.5 . . ?
C41 C43 H43A 109.5 . . ?
C41 C43 H43B 109.5 . . ?
C41 C43 H43C 109.5 . . ?
H43A C43 H43B 109.5 . . ?
H43A C43 H43C 109.5 . . ?
H43B C43 H43C 109.5 . . ?
C45 C44 N3 112.36(10) . . ?
C45 C44 C46 109.23(11) . . ?
C45 C44 C47 112.11(11) . . ?
C46 C44 N3 109.42(10) . . ?
C46 C44 C47 113.71(11) . . ?
C47 C44 N3 99.76(9) . . ?
C44 C45 H45A 109.5 . . ?
C44 C45 H45B 109.5 . . ?
C44 C45 H45C 109.5 . . ?
H45A C45 H45B 109.5 . . ?
H45A C45 H45C 109.5 . . ?
H45B C45 H45C 109.5 . . ?
C44 C46 H46A 109.5 . . ?
C44 C46 H46B 109.5 . . ?
C44 C46 H46C 109.5 . . ?
H46A C46 H46B 109.5 . . ?
H46A C46 H46C 109.5 . . ?
H46B C46 H46C 109.5 . . ?
C44 C47 H47A 110.2 . . ?
C44 C47 H47B 110.2 . . ?
C44 C47 C48 107.33(10) . . ?
H47A C47 H47B 108.5 . . ?
C48 C47 H47A 110.2 . . ?
C48 C47 H47B 110.2 . . ?
C31 C48 C47 103.90(10) . . ?
C31 C48 C49 112.01(10) . . ?
C31 C48 C50 107.87(10) . . ?
C49 C48 C47 112.23(11) . . ?
C49 C48 C50 108.58(11) . . ?
C50 C48 C47 112.16(11) . . ?
C48 C49 H49A 109.5 . . ?
C48 C49 H49B 109.5 . . ?
C48 C49 H49C 109.5 . . ?
H49A C49 H49B 109.5 . . ?
H49A C49 H49C 109.5 . . ?
H49B C49 H49C 109.5 . . ?
C48 C50 H50A 109.5 . . ?
C48 C50 H50B 109.5 . . ?
C48 C50 H50C 109.5 . . ?
H50A C50 H50B 109.5 . . ?
H50A C50 H50C 109.5 . . ?
H50B C50 H50C 109.5 . . ?
C31A Cu1A C31A 180.0 . 2_757 ?
C31A N3A C32A 120.65(11) . . ?
C31A N3A C44A 116.22(11) . . ?
C32A N3A C44A 123.13(11) . . ?
N3A C31A Cu1A 125.09(9) . . ?
N3A C31A C48A 109.08(11) . . ?
C48A C31A Cu1A 125.77(10) . . ?
C33A C32A N3A 118.34(12) . . ?
C33A C32A C37A 122.37(12) . . ?
C37A C32A N3A 119.17(13) . . ?
C32A C33A C38A 124.20(12) . . ?
C34A C33A C32A 117.25(14) . . ?
C34A C33A C38A 118.49(14) . . ?
C33A C34A H34A 119.3 . . ?
C35A C34A C33A 121.44(16) . . ?
C35A C34A H34A 119.3 . . ?
C34A C35A H35A 119.9 . . ?
C34A C35A C36A 120.20(14) . . ?
C36A C35A H35A 119.9 . . ?
C35A C36A H36A 119.4 . . ?
C35A C36A C37A 121.23(14) . . ?
C37A C36A H36A 119.4 . . ?
C32A C37A C41A 124.28(13) . . ?
C36A C37A C32A 117.49(14) . . ?
C36A C37A C41A 118.16(14) . . ?
C33A C38A H38A 107.8 . . ?
C33A C38A C39A 110.90(13) . . ?
C33A C38A C40A 111.70(14) . . ?
C39A C38A H38A 107.8 . . ?
C39A C38A C40A 110.52(15) . . ?
C40A C38A H38A 107.9 . . ?
C38A C39A H39D 109.5 . . ?
C38A C39A H39E 109.5 . . ?
C38A C39A H39F 109.5 . . ?
H39D C39A H39E 109.5 . . ?
H39D C39A H39F 109.5 . . ?
H39E C39A H39F 109.5 . . ?
C38A C40A H40D 109.5 . . ?
C38A C40A H40E 109.5 . . ?
C38A C40A H40F 109.5 . . ?
H40D C40A H40E 109.5 . . ?
H40D C40A H40F 109.5 . . ?
H40E C40A H40F 109.5 . . ?
C37A C41A H41A 107.9 . . ?
C37A C41A C42A 110.85(13) . . ?
C37A C41A C43A 111.65(15) . . ?
C42A C41A H41A 107.9 . . ?
C42A C41A C43A 110.47(15) . . ?
C43A C41A H41A 107.9 . . ?
C41A C42A H42D 109.5 . . ?
C41A C42A H42E 109.5 . . ?
C41A C42A H42F 109.5 . . ?
H42D C42A H42E 109.5 . . ?
H42D C42A H42F 109.5 . . ?
H42E C42A H42F 109.5 . . ?
C41A C43A H43D 109.5 . . ?
C41A C43A H43E 109.5 . . ?
C41A C43A H43F 109.5 . . ?
H43D C43A H43E 109.5 . . ?
H43D C43A H43F 109.5 . . ?
H43E C43A H43F 109.5 . . ?
C45A C44A N3A 111.76(12) . . ?
C45A C44A C47A 112.17(14) . . ?
C46A C44A N3A 110.69(12) . . ?
C46A C44A C45A 107.97(15) . . ?
C46A C44A C47A 114.12(15) . . ?
C47A C44A N3A 100.06(11) . . ?
C44A C45A H45D 109.5 . . ?
C44A C45A H45E 109.5 . . ?
C44A C45A H45F 109.5 . . ?
H45D C45A H45E 109.5 . . ?
H45D C45A H45F 109.5 . . ?
H45E C45A H45F 109.5 . . ?
C44A C46A H46D 109.5 . . ?
C44A C46A H46E 109.5 . . ?
C44A C46A H46F 109.5 . . ?
H46D C46A H46E 109.5 . . ?
H46D C46A H46F 109.5 . . ?
H46E C46A H46F 109.5 . . ?
C44A C47A H47C 110.3 . . ?
C44A C47A H47D 110.3 . . ?
C44A C47A C48A 106.94(11) . . ?
H47C C47A H47D 108.6 . . ?
C48A C47A H47C 110.3 . . ?
C48A C47A H47D 110.3 . . ?
C31A C48A C47A 103.89(11) . . ?
C31A C48A C49A 109.06(12) . . ?
C31A C48A C50A 109.01(12) . . ?
C49A C48A C47A 111.15(13) . . ?
C50A C48A C47A 113.81(15) . . ?
C50A C48A C49A 109.68(14) . . ?
C48A C49A H49D 109.5 . . ?
C48A C49A H49E 109.5 . . ?
C48A C49A H49F 109.5 . . ?
H49D C49A H49E 109.5 . . ?
H49D C49A H49F 109.5 . . ?
H49E C49A H49F 109.5 . . ?
C48A C50A H50D 109.5 . . ?
C48A C50A H50E 109.5 . . ?
C48A C50A H50F 109.5 . . ?
H50D C50A H50E 109.5 . . ?
H50D C50A H50F 109.5 . . ?
H50E C50A H50F 109.5 . . ?
N1 Si1 C13 109.31(6) . . ?
N1 Si1 C14 114.18(6) . . ?
N1 Si1 C15 113.10(6) . . ?
C13 Si1 C14 106.91(7) . . ?
C13 Si1 C15 107.00(7) . . ?
C14 Si1 C15 105.92(7) . . ?
N2 Si2 C16 112.61(6) . . ?
N2 Si2 C17 110.48(6) . . ?
N2 Si2 C18 113.40(6) . . ?
C17 Si2 C16 107.68(7) . . ?
C17 Si2 C18 105.73(7) . . ?
C18 Si2 C16 106.53(7) . . ?
N1 Al1 N2 109.61(5) . . ?
N1 Al1 C51 116.79(5) . . ?
N1 Al1 C53 106.24(5) . . ?
N2 Al1 C51 104.74(5) . . ?
N2 Al1 C53 116.87(5) . . ?
C53 Al1 C51 102.89(5) . . ?
Si1 N1 Al1 122.64(6) . . ?
C1 N1 Si1 117.64(8) . . ?
C1 N1 Al1 118.44(8) . . ?
Si2 N2 Al1 123.24(6) . . ?
C19 N2 Si2 114.34(8) . . ?
C19 N2 Al1 121.00(8) . . ?
C2 C1 N1 121.13(12) . . ?
C2 C1 C6 118.48(13) . . ?
C6 C1 N1 120.39(12) . . ?
C1 C2 C7 122.56(12) . . ?
C3 C2 C1 119.68(14) . . ?
C3 C2 C7 117.71(13) . . ?
C2 C3 H3 119.2 . . ?
C4 C3 C2 121.66(15) . . ?
C4 C3 H3 119.2 . . ?
C3 C4 H4 120.6 . . ?
C5 C4 C3 118.86(14) . . ?
C5 C4 H4 120.6 . . ?
C4 C5 H5 119.0 . . ?
C4 C5 C6 121.95(15) . . ?
C6 C5 H5 119.0 . . ?
C1 C6 C10 122.32(12) . . ?
C5 C6 C1 119.27(14) . . ?
C5 C6 C10 118.41(13) . . ?
C2 C7 H7 107.7 . . ?
C2 C7 C8 110.62(14) . . ?
C2 C7 C9 112.44(14) . . ?
C8 C7 H7 107.7 . . ?
C8 C7 C9 110.51(15) . . ?
C9 C7 H7 107.7 . . ?
C7 C8 H8A 109.5 . . ?
C7 C8 H8B 109.5 . . ?
C7 C8 H8C 109.5 . . ?
H8A C8 H8B 109.5 . . ?
H8A C8 H8C 109.5 . . ?
H8B C8 H8C 109.5 . . ?
C7 C9 H9A 109.5 . . ?
C7 C9 H9B 109.5 . . ?
C7 C9 H9C 109.5 . . ?
H9A C9 H9B 109.5 . . ?
H9A C9 H9C 109.5 . . ?
H9B C9 H9C 109.5 . . ?
C6 C10 H10 107.6 . . ?
C6 C10 C11 112.15(14) . . ?
C6 C10 C12 112.08(13) . . ?
C11 C10 H10 107.6 . . ?
C12 C10 H10 107.6 . . ?
C12 C10 C11 109.53(13) . . ?
C10 C11 H11A 109.5 . . ?
C10 C11 H11B 109.5 . . ?
C10 C11 H11C 109.5 . . ?
H11A C11 H11B 109.5 . . ?
H11A C11 H11C 109.5 . . ?
H11B C11 H11C 109.5 . . ?
C10 C12 H12A 109.5 . . ?
C10 C12 H12B 109.5 . . ?
C10 C12 H12C 109.5 . . ?
H12A C12 H12B 109.5 . . ?
H12A C12 H12C 109.5 . . ?
H12B C12 H12C 109.5 . . ?
Si1 C13 H13A 109.5 . . ?
Si1 C13 H13B 109.5 . . ?
Si1 C13 H13C 109.5 . . ?
H13A C13 H13B 109.5 . . ?
H13A C13 H13C 109.5 . . ?
H13B C13 H13C 109.5 . . ?
Si1 C14 H14A 109.5 . . ?
Si1 C14 H14B 109.5 . . ?
Si1 C14 H14C 109.5 . . ?
H14A C14 H14B 109.5 . . ?
H14A C14 H14C 109.5 . . ?
H14B C14 H14C 109.5 . . ?
Si1 C15 H15A 108.3 . . ?
Si1 C15 H15B 108.3 . . ?
H15A C15 H15B 107.4 . . ?
C16 C15 Si1 115.93(10) . . ?
C16 C15 H15A 108.3 . . ?
C16 C15 H15B 108.3 . . ?
Si2 C16 H16A 108.3 . . ?
Si2 C16 H16B 108.3 . . ?
C15 C16 Si2 115.73(10) . . ?
C15 C16 H16A 108.3 . . ?
C15 C16 H16B 108.3 . . ?
H16A C16 H16B 107.4 . . ?
Si2 C17 H17A 109.5 . . ?
Si2 C17 H17B 109.5 . . ?
Si2 C17 H17C 109.5 . . ?
H17A C17 H17B 109.5 . . ?
H17A C17 H17C 109.5 . . ?
H17B C17 H17C 109.5 . . ?
Si2 C18 H18A 109.5 . . ?
Si2 C18 H18B 109.5 . . ?
Si2 C18 H18C 109.5 . . ?
H18A C18 H18B 109.5 . . ?
H18A C18 H18C 109.5 . . ?
H18B C18 H18C 109.5 . . ?
C20 C19 N2 120.70(12) . . ?
C24 C19 N2 121.14(11) . . ?
C24 C19 C20 118.12(12) . . ?
C19 C20 C25 122.29(12) . . ?
C21 C20 C19 119.45(13) . . ?
C21 C20 C25 118.19(12) . . ?
C20 C21 H21 119.1 . . ?
C22 C21 C20 121.87(14) . . ?
C22 C21 H21 119.1 . . ?
C21 C22 H22 120.6 . . ?
C21 C22 C23 118.78(14) . . ?
C23 C22 H22 120.6 . . ?
C22 C23 H23 119.3 . . ?
C22 C23 C24 121.36(14) . . ?
C24 C23 H23 119.3 . . ?
C19 C24 C28 122.03(12) . . ?
C23 C24 C19 119.95(13) . . ?
C23 C24 C28 117.94(13) . . ?
C20 C25 H25 107.9 . . ?
C20 C25 C26 110.27(12) . . ?
C20 C25 C27 113.49(12) . . ?
C26 C25 H25 107.9 . . ?
C27 C25 H25 107.9 . . ?
C27 C25 C26 109.32(12) . . ?
C25 C26 H26A 109.5 . . ?
C25 C26 H26B 109.5 . . ?
C25 C26 H26C 109.5 . . ?
H26A C26 H26B 109.5 . . ?
H26A C26 H26C 109.5 . . ?
H26B C26 H26C 109.5 . . ?
C25 C27 H27A 109.5 . . ?
C25 C27 H27B 109.5 . . ?
C25 C27 H27C 109.5 . . ?
H27A C27 H27B 109.5 . . ?
H27A C27 H27C 109.5 . . ?
H27B C27 H27C 109.5 . . ?
C24 C28 H28 107.9 . . ?
C24 C28 C29 109.22(12) . . ?
C24 C28 C30 112.86(14) . . ?
C29 C28 H28 107.9 . . ?
C30 C28 H28 107.9 . . ?
C30 C28 C29 110.88(14) . . ?
C28 C29 H29A 109.5 . . ?
C28 C29 H29B 109.5 . . ?
C28 C29 H29C 109.5 . . ?
H29A C29 H29B 109.5 . . ?
H29A C29 H29C 109.5 . . ?
H29B C29 H29C 109.5 . . ?
C28 C30 H30A 109.5 . . ?
C28 C30 H30B 109.5 . . ?
C28 C30 H30C 109.5 . . ?
H30A C30 H30B 109.5 . . ?
H30A C30 H30C 109.5 . . ?
H30B C30 H30C 109.5 . . ?
C52 C51 Al1 163.59(11) . . ?
C51 C52 C55 175.55(14) . . ?
C54 C53 Al1 170.17(12) . . ?
C53 C54 C61 179.04(18) . . ?
C56 C55 C52 122.02(13) . . ?
C60 C55 C52 119.75(13) . . ?
C60 C55 C56 118.22(13) . . ?
C55 C56 H56 119.6 . . ?
C57 C56 C55 120.73(15) . . ?
C57 C56 H56 119.6 . . ?
C56 C57 H57 119.9 . . ?
C56 C57 C58 120.14(14) . . ?
C58 C57 H57 119.9 . . ?
C57 C58 H58 120.1 . . ?
C59 C58 C57 119.84(14) . . ?
C59 C58 H58 120.1 . . ?
C58 C59 H59 120.0 . . ?
C58 C59 C60 120.04(15) . . ?
C60 C59 H59 120.0 . . ?
C55 C60 H60 119.5 . . ?
C59 C60 C55 121.01(14) . . ?
C59 C60 H60 119.5 . . ?
C62 C61 C54 121.66(18) . . ?
C62 C61 C66 118.23(17) . . ?
C66 C61 C54 120.11(17) . . ?
C61 C62 H62 119.7 . . ?
C61 C62 C63 120.6(2) . . ?
C63 C62 H62 119.7 . . ?
C62 C63 H63 120.2 . . ?
C64 C63 C62 119.7(2) . . ?
C64 C63 H63 120.2 . . ?
C63 C64 H64 119.9 . . ?
C65 C64 C63 120.20(18) . . ?
C65 C64 H64 119.9 . . ?
C64 C65 H65 119.9 . . ?
C64 C65 C66 120.1(2) . . ?
C66 C65 H65 119.9 . . ?
C61 C66 H66 119.4 . . ?
C65 C66 C61 121.2(2) . . ?
C65 C66 H66 119.4 . . ?

loop_
_geom_bond_atom_site_label_1
_geom_bond_atom_site_label_2
_geom_bond_distance
_geom_bond_site_symmetry_2
_geom_bond_publ_flag
Cu1 C31 1.9247(12) 2_576 ?
Cu1 C31 1.9248(12) . ?
N3 C31 1.2995(17) . ?
N3 C32 1.4618(14) . ?
N3 C44 1.5363(14) . ?
C31 C48 1.5253(15) . ?
C32 C33 1.4072(18) . ?
C32 C37 1.4043(18) . ?
C33 C34 1.3978(18) . ?
C33 C38 1.5210(18) . ?
C34 H34 0.9300 . ?
C34 C35 1.384(2) . ?
C35 H35 0.9300 . ?
C35 C36 1.380(2) . ?
C36 H36 0.9300 . ?
C36 C37 1.4002(17) . ?
C37 C41 1.5221(18) . ?
C38 H38 0.9800 . ?
C38 C39 1.5338(18) . ?
C38 C40 1.529(2) . ?
C39 H39A 0.9600 . ?
C39 H39B 0.9600 . ?
C39 H39C 0.9600 . ?
C40 H40A 0.9600 . ?
C40 H40B 0.9600 . ?
C40 H40C 0.9600 . ?
C41 H41 0.9800 . ?
C41 C42 1.5305(18) . ?
C41 C43 1.5279(18) . ?
C42 H42A 0.9600 . ?
C42 H42B 0.9600 . ?
C42 H42C 0.9600 . ?
C43 H43A 0.9600 . ?
C43 H43B 0.9600 . ?
C43 H43C 0.9600 . ?
C44 C45 1.5212(19) . ?
C44 C46 1.5229(18) . ?
C44 C47 1.5365(17) . ?
C45 H45A 0.9600 . ?
C45 H45B 0.9600 . ?
C45 H45C 0.9600 . ?
C46 H46A 0.9600 . ?
C46 H46B 0.9600 . ?
C46 H46C 0.9600 . ?
C47 H47A 0.9700 . ?
C47 H47B 0.9700 . ?
C47 C48 1.5413(17) . ?
C48 C49 1.5283(17) . ?
C48 C50 1.5370(19) . ?
C49 H49A 0.9600 . ?
C49 H49B 0.9600 . ?
C49 H49C 0.9600 . ?
C50 H50A 0.9600 . ?
C50 H50B 0.9600 . ?
C50 H50C 0.9600 . ?
Cu1A C31A 1.9209(13) . ?
Cu1A C31A 1.9209(13) 2_757 ?
N3A C31A 1.2969(18) . ?
N3A C32A 1.4598(16) . ?
N3A C44A 1.5337(17) . ?
C31A C48A 1.5197(16) . ?
C32A C33A 1.403(2) . ?
C32A C37A 1.404(2) . ?
C33A C34A 1.397(2) . ?
C33A C38A 1.521(2) . ?
C34A H34A 0.9300 . ?
C34A C35A 1.377(3) . ?
C35A H35A 0.9300 . ?
C35A C36A 1.380(3) . ?
C36A H36A 0.9300 . ?
C36A C37A 1.394(2) . ?
C37A C41A 1.522(2) . ?
C38A H38A 0.9800 . ?
C38A C39A 1.526(3) . ?
C38A C40A 1.538(2) . ?
C39A H39D 0.9600 . ?
C39A H39E 0.9600 . ?
C39A H39F 0.9600 . ?
C40A H40D 0.9600 . ?
C40A H40E 0.9600 . ?
C40A H40F 0.9600 . ?
C41A H41A 0.9800 . ?
C41A C42A 1.532(2) . ?
C41A C43A 1.533(2) . ?
C42A H42D 0.9600 . ?
C42A H42E 0.9600 . ?
C42A H42F 0.9600 . ?
C43A H43D 0.9600 . ?
C43A H43E 0.9600 . ?
C43A H43F 0.9600 . ?
C44A C45A 1.528(2) . ?
C44A C46A 1.518(2) . ?
C44A C47A 1.529(2) . ?
C45A H45D 0.9600 . ?
C45A H45E 0.9600 . ?
C45A H45F 0.9600 . ?
C46A H46D 0.9600 . ?
C46A H46E 0.9600 . ?
C46A H46F 0.9600 . ?
C47A H47C 0.9700 . ?
C47A H47D 0.9700 . ?
C47A C48A 1.548(2) . ?
C48A C49A 1.528(2) . ?
C48A C50A 1.523(2) . ?
C49A H49D 0.9600 . ?
C49A H49E 0.9600 . ?
C49A H49F 0.9600 . ?
C50A H50D 0.9600 . ?
C50A H50E 0.9600 . ?
C50A H50F 0.9600 . ?
Si1 N1 1.7307(11) . ?
Si1 C13 1.8791(14) . ?
Si1 C14 1.8888(14) . ?
Si1 C15 1.8913(14) . ?
Si2 N2 1.7333(10) . ?
Si2 C16 1.8883(15) . ?
Si2 C17 1.8793(16) . ?
Si2 C18 1.8855(15) . ?
Al1 N1 1.8595(11) . ?
Al1 N2 1.8663(11) . ?
Al1 C51 1.9925(13) . ?
Al1 C53 1.9868(13) . ?
N1 C1 1.4356(17) . ?
N2 C19 1.4382(17) . ?
C1 C2 1.414(2) . ?
C1 C6 1.4202(19) . ?
C2 C3 1.399(2) . ?
C2 C7 1.520(2) . ?
C3 H3 0.9300 . ?
C3 C4 1.380(3) . ?
C4 H4 0.9300 . ?
C4 C5 1.379(3) . ?
C5 H5 0.9300 . ?
C5 C6 1.399(2) . ?
C6 C10 1.514(2) . ?
C7 H7 0.9800 . ?
C7 C8 1.528(2) . ?
C7 C9 1.530(2) . ?
C8 H8A 0.9600 . ?
C8 H8B 0.9600 . ?
C8 H8C 0.9600 . ?
C9 H9A 0.9600 . ?
C9 H9B 0.9600 . ?
C9 H9C 0.9600 . ?
C10 H10 0.9800 . ?
C10 C11 1.534(2) . ?
C10 C12 1.529(2) . ?
C11 H11A 0.9600 . ?
C11 H11B 0.9600 . ?
C11 H11C 0.9600 . ?
C12 H12A 0.9600 . ?
C12 H12B 0.9600 . ?
C12 H12C 0.9600 . ?
C13 H13A 0.9600 . ?
C13 H13B 0.9600 . ?
C13 H13C 0.9600 . ?
C14 H14A 0.9600 . ?
C14 H14B 0.9600 . ?
C14 H14C 0.9600 . ?
C15 H15A 0.9700 . ?
C15 H15B 0.9700 . ?
C15 C16 1.542(2) . ?
C16 H16A 0.9700 . ?
C16 H16B 0.9700 . ?
C17 H17A 0.9600 . ?
C17 H17B 0.9600 . ?
C17 H17C 0.9600 . ?
C18 H18A 0.9600 . ?
C18 H18B 0.9600 . ?
C18 H18C 0.9600 . ?
C19 C20 1.4159(18) . ?
C19 C24 1.4148(19) . ?
C20 C21 1.395(2) . ?
C20 C25 1.5162(19) . ?
C21 H21 0.9300 . ?
C21 C22 1.379(2) . ?
C22 H22 0.9300 . ?
C22 C23 1.383(2) . ?
C23 H23 0.9300 . ?
C23 C24 1.394(2) . ?
C24 C28 1.5170(19) . ?
C25 H25 0.9800 . ?
C25 C26 1.5341(19) . ?
C25 C27 1.529(2) . ?
C26 H26A 0.9600 . ?
C26 H26B 0.9600 . ?
C26 H26C 0.9600 . ?
C27 H27A 0.9600 . ?
C27 H27B 0.9600 . ?
C27 H27C 0.9600 . ?
C28 H28 0.9800 . ?
C28 C29 1.537(2) . ?
C28 C30 1.525(2) . ?
C29 H29A 0.9600 . ?
C29 H29B 0.9600 . ?
C29 H29C 0.9600 . ?
C30 H30A 0.9600 . ?
C30 H30B 0.9600 . ?
C30 H30C 0.9600 . ?
C51 C52 1.192(2) . ?
C52 C55 1.4339(19) . ?
C53 C54 1.198(2) . ?
C54 C61 1.432(2) . ?
C55 C56 1.399(2) . ?
C55 C60 1.397(2) . ?
C56 H56 0.9300 . ?
C56 C57 1.385(2) . ?
C57 H57 0.9300 . ?
C57 C58 1.393(3) . ?
C58 H58 0.9300 . ?
C58 C59 1.379(3) . ?
C59 H59 0.9300 . ?
C59 C60 1.389(2) . ?
C60 H60 0.9300 . ?
C61 C62 1.388(3) . ?
C61 C66 1.396(3) . ?
C62 H62 0.9300 . ?
C62 C63 1.396(3) . ?
C63 H63 0.9300 . ?
C63 C64 1.389(5) . ?
C64 H64 0.9300 . ?
C64 C65 1.367(4) . ?
C65 H65 0.9300 . ?
C65 C66 1.381(3) . ?
C66 H66 0.9300 . ?

loop_
_geom_torsion_atom_site_label_1
_geom_torsion_atom_site_label_2
_geom_torsion_atom_site_label_3
_geom_torsion_atom_site_label_4
_geom_torsion
_geom_torsion_site_symmetry_1
_geom_torsion_site_symmetry_2
_geom_torsion_site_symmetry_3
_geom_torsion_site_symmetry_4
_geom_torsion_publ_flag
Cu1 C31 C48 C47 168.48(9) . . . . ?
Cu1 C31 C48 C49 47.12(16) . . . . ?
Cu1 C31 C48 C50 -72.31(14) . . . . ?
N3 C31 C48 C47 -12.22(14) . . . . ?
N3 C31 C48 C49 -133.57(12) . . . . ?
N3 C31 C48 C50 106.99(12) . . . . ?
N3 C32 C33 C34 -179.05(11) . . . . ?
N3 C32 C33 C38 5.11(18) . . . . ?
N3 C32 C37 C36 179.42(10) . . . . ?
N3 C32 C37 C41 -4.89(17) . . . . ?
N3 C44 C47 C48 -17.60(13) . . . . ?
C31 N3 C32 C33 -98.87(14) . . . . ?
C31 N3 C32 C37 78.25(15) . . . . ?
C31 N3 C44 C45 129.86(12) . . . . ?
C31 N3 C44 C46 -108.62(13) . . . . ?
C31 N3 C44 C47 10.93(14) . . . . ?
C32 N3 C31 Cu1 6.93(16) . . . . ?
C32 N3 C31 C48 -172.44(11) . . . . ?
C32 N3 C44 C45 -57.08(15) . . . . ?
C32 N3 C44 C46 64.43(15) . . . . ?
C32 N3 C44 C47 -176.02(11) . . . . ?
C32 C33 C34 C35 -1.41(19) . . . . ?
C32 C33 C38 C39 106.31(14) . . . . ?
C32 C33 C38 C40 -130.85(13) . . . . ?
C32 C37 C41 C42 -108.66(13) . . . . ?
C32 C37 C41 C43 128.99(13) . . . . ?
C33 C32 C37 C36 -3.55(17) . . . . ?
C33 C32 C37 C41 172.14(11) . . . . ?
C33 C34 C35 C36 -1.4(2) . . . . ?
C34 C33 C38 C39 -69.50(15) . . . . ?
C34 C33 C38 C40 53.34(16) . . . . ?
C34 C35 C36 C37 1.8(2) . . . . ?
C35 C36 C37 C32 0.63(18) . . . . ?
C35 C36 C37 C41 -175.38(12) . . . . ?
C36 C37 C41 C42 67.03(14) . . . . ?
C36 C37 C41 C43 -55.33(15) . . . . ?
C37 C32 C33 C34 3.93(18) . . . . ?
C37 C32 C33 C38 -171.90(11) . . . . ?
C38 C33 C34 C35 174.66(12) . . . . ?
C44 N3 C31 Cu1 -179.89(8) . . . . ?
C44 N3 C31 C48 0.75(15) . . . . ?
C44 N3 C32 C33 88.37(14) . . . . ?
C44 N3 C32 C37 -94.52(14) . . . . ?
C44 C47 C48 C31 18.86(14) . . . . ?
C44 C47 C48 C49 140.07(11) . . . . ?
C44 C47 C48 C50 -97.38(12) . . . . ?
C45 C44 C47 C48 -136.71(11) . . . . ?
C46 C44 C47 C48 98.76(13) . . . . ?
Cu1A C31A C48A C47A 166.00(11) . . . . ?
Cu1A C31A C48A C49A 47.41(16) . . . . ?
Cu1A C31A C48A C50A -72.32(17) . . . . ?
N3A C31A C48A C47A -11.25(16) . . . . ?
N3A C31A C48A C49A -129.84(13) . . . . ?
N3A C31A C48A C50A 110.43(15) . . . . ?
N3A C32A C33A C34A 177.68(14) . . . . ?
N3A C32A C33A C38A 0.6(2) . . . . ?
N3A C32A C37A C36A -178.07(13) . . . . ?
N3A C32A C37A C41A -1.0(2) . . . . ?
N3A C44A C47A C48A -18.37(17) . . . . ?
C31A N3A C32A C33A -89.52(16) . . . . ?
C31A N3A C32A C37A 86.63(17) . . . . ?
C31A N3A C44A C45A 131.46(15) . . . . ?
C31A N3A C44A C46A -108.15(16) . . . . ?
C31A N3A C44A C47A 12.56(17) . . . . ?
C32A N3A C31A Cu1A 2.77(19) . . . . ?
C32A N3A C31A C48A -179.95(12) . . . . ?
C32A N3A C44A C45A -49.47(19) . . . . ?
C32A N3A C44A C46A 70.92(18) . . . . ?
C32A N3A C44A C47A -168.38(13) . . . . ?
C32A C33A C34A C35A -0.1(3) . . . . ?
C32A C33A C38A C39A 109.91(17) . . . . ?
C32A C33A C38A C40A -126.32(16) . . . . ?
C32A C37A C41A C42A -109.90(17) . . . . ?
C32A C37A C41A C43A 126.47(16) . . . . ?
C33A C32A C37A C36A -2.1(2) . . . . ?
C33A C32A C37A C41A 174.95(14) . . . . ?
C33A C34A C35A C36A -0.9(3) . . . . ?
C34A C33A C38A C39A -67.16(19) . . . . ?
C34A C33A C38A C40A 56.6(2) . . . . ?
C34A C35A C36A C37A 0.4(3) . . . . ?
C35A C36A C37A C32A 1.0(2) . . . . ?
C35A C36A C37A C41A -176.22(16) . . . . ?
C36A C37A C41A C42A 67.11(19) . . . . ?
C36A C37A C41A C43A -56.52(19) . . . . ?
C37A C32A C33A C34A 1.7(2) . . . . ?
C37A C32A C33A C38A -175.43(14) . . . . ?
C38A C33A C34A C35A 177.13(17) . . . . ?
C44A N3A C31A Cu1A -178.14(10) . . . . ?
C44A N3A C31A C48A -0.86(17) . . . . ?
C44A N3A C32A C33A 91.45(16) . . . . ?
C44A N3A C32A C37A -92.40(16) . . . . ?
C44A C47A C48A C31A 18.83(18) . . . . ?
C44A C47A C48A C49A 135.98(14) . . . . ?
C44A C47A C48A C50A -99.59(16) . . . . ?
C45A C44A C47A C48A -136.98(15) . . . . ?
C46A C44A C47A C48A 99.83(16) . . . . ?
Si1 N1 C1 C2 78.39(14) . . . . ?
Si1 N1 C1 C6 -101.53(13) . . . . ?
Si1 C15 C16 Si2 83.57(12) . . . . ?
Si2 N2 C19 C20 -93.32(12) . . . . ?
Si2 N2 C19 C24 84.12(13) . . . . ?
Al1 N1 C1 C2 -89.00(14) . . . . ?
Al1 N1 C1 C6 91.08(13) . . . . ?
Al1 N2 C19 C20 99.87(12) . . . . ?
Al1 N2 C19 C24 -82.69(13) . . . . ?
N1 Si1 C15 C16 -26.37(12) . . . . ?
N1 Al1 N2 Si2 44.03(8) . . . . ?
N1 Al1 N2 C19 -150.36(9) . . . . ?
N1 C1 C2 C3 -176.22(13) . . . . ?
N1 C1 C2 C7 6.3(2) . . . . ?
N1 C1 C6 C5 176.95(13) . . . . ?
N1 C1 C6 C10 -3.5(2) . . . . ?
N2 Si2 C16 C15 -29.26(12) . . . . ?
N2 Al1 N1 Si1 42.68(8) . . . . ?
N2 Al1 N1 C1 -150.60(9) . . . . ?
N2 C19 C20 C21 170.07(12) . . . . ?
N2 C19 C20 C25 -13.04(18) . . . . ?
N2 C19 C24 C23 -170.53(12) . . . . ?
N2 C19 C24 C28 12.67(18) . . . . ?
C1 C2 C3 C4 -1.8(2) . . . . ?
C1 C2 C7 C8 111.71(16) . . . . ?
C1 C2 C7 C9 -124.21(16) . . . . ?
C1 C6 C10 C11 -125.88(15) . . . . ?
C1 C6 C10 C12 110.43(15) . . . . ?
C2 C1 C6 C5 -3.0(2) . . . . ?
C2 C1 C6 C10 176.58(13) . . . . ?
C2 C3 C4 C5 -0.9(3) . . . . ?
C3 C2 C7 C8 -65.85(19) . . . . ?
C3 C2 C7 C9 58.23(19) . . . . ?
C3 C4 C5 C6 1.7(3) . . . . ?
C4 C5 C6 C1 0.3(2) . . . . ?
C4 C5 C6 C10 -179.28(16) . . . . ?
C5 C6 C10 C11 53.68(19) . . . . ?
C5 C6 C10 C12 -70.01(18) . . . . ?
C6 C1 C2 C3 3.7(2) . . . . ?
C6 C1 C2 C7 -173.81(13) . . . . ?
C7 C2 C3 C4 175.85(16) . . . . ?
C13 Si1 N1 Al1 -177.20(7) . . . . ?
C13 Si1 N1 C1 15.98(11) . . . . ?
C13 Si1 C15 C16 94.05(11) . . . . ?
C14 Si1 N1 Al1 63.12(9) . . . . ?
C14 Si1 N1 C1 -103.70(10) . . . . ?
C14 Si1 C15 C16 -152.15(11) . . . . ?
C15 Si1 N1 Al1 -58.10(9) . . . . ?
C15 Si1 N1 C1 135.08(10) . . . . ?
C16 Si2 N2 Al1 -56.65(9) . . . . ?
C16 Si2 N2 C19 136.87(9) . . . . ?
C17 Si2 N2 Al1 -177.10(8) . . . . ?
C17 Si2 N2 C19 16.42(11) . . . . ?
C17 Si2 C16 C15 92.79(11) . . . . ?
C18 Si2 N2 Al1 64.41(9) . . . . ?
C18 Si2 N2 C19 -102.06(10) . . . . ?
C18 Si2 C16 C15 -154.17(11) . . . . ?
C19 C20 C21 C22 2.7(2) . . . . ?
C19 C20 C25 C26 -117.31(14) . . . . ?
C19 C20 C25 C27 119.67(14) . . . . ?
C19 C24 C28 C29 107.44(15) . . . . ?
C19 C24 C28 C30 -128.73(14) . . . . ?
C20 C19 C24 C23 6.98(18) . . . . ?
C20 C19 C24 C28 -169.82(12) . . . . ?
C20 C21 C22 C23 2.7(2) . . . . ?
C21 C20 C25 C26 59.62(16) . . . . ?
C21 C20 C25 C27 -63.40(17) . . . . ?
C21 C22 C23 C24 -3.2(2) . . . . ?
C22 C23 C24 C19 -1.7(2) . . . . ?
C22 C23 C24 C28 175.23(14) . . . . ?
C23 C24 C28 C29 -69.42(16) . . . . ?
C23 C24 C28 C30 54.40(18) . . . . ?
C24 C19 C20 C21 -7.45(18) . . . . ?
C24 C19 C20 C25 169.45(12) . . . . ?
C25 C20 C21 C22 -174.32(14) . . . . ?
C51 Al1 N1 Si1 -76.16(8) . . . . ?
C51 Al1 N1 C1 90.56(10) . . . . ?
C51 Al1 N2 Si2 170.07(7) . . . . ?
C51 Al1 N2 C19 -24.32(11) . . . . ?
C52 C55 C56 C57 -177.53(13) . . . . ?
C52 C55 C60 C59 178.21(13) . . . . ?
C53 Al1 N1 Si1 169.80(7) . . . . ?
C53 Al1 N1 C1 -23.48(11) . . . . ?
C53 Al1 N2 Si2 -76.86(8) . . . . ?
C53 Al1 N2 C19 88.75(10) . . . . ?
C54 C61 C62 C63 179.21(15) . . . . ?
C54 C61 C66 C65 -179.36(14) . . . . ?
C55 C56 C57 C58 -0.9(2) . . . . ?
C56 C55 C60 C59 -0.8(2) . . . . ?
C56 C57 C58 C59 -0.3(2) . . . . ?
C57 C58 C59 C60 1.0(2) . . . . ?
C58 C59 C60 C55 -0.4(2) . . . . ?
C60 C55 C56 C57 1.5(2) . . . . ?
C61 C62 C63 C64 0.4(3) . . . . ?
C62 C61 C66 C65 0.1(2) . . . . ?
C62 C63 C64 C65 -0.4(3) . . . . ?
C63 C64 C65 C66 0.2(3) . . . . ?
C64 C65 C66 C61 -0.1(2) . . . . ?
C66 C61 C62 C63 -0.2(2) . . . . ?
